data_7044077
loop_
_publ_author_name
'Guo, Jipeng'
'Niu, Yanjun'
'Song, Lanying'
'Xu, Qiaofei'
'Lu, Jingkun'
'Ma, Pengtao'
'Zhang, Dongdi'
'Zhang, Chao'
'Niu, Jingyang'
'Wang, Jingping'

_publ_section_title
;
 Synthesis, characterization and catalytic epoxidation properties of
 lanthanide-stabilized peroxoisopolytungstates
;
_journal_name_full 'Dalton Trans.'
_journal_paper_doi 10.1039/C7DT02471A
_journal_year 2017
_chemical_formula_moiety 'Er4 K2 Na1.3333 O124 W29, 12.6667(O)'
_chemical_formula_sum 'Er4 H57.3333 K2 Na1.3333 O136.6667 W29'
_chemical_formula_weight 8354.00
_space_group_crystal_system cubic
_space_group_IT_number 220
_space_group_name_Hall 'I -4bd 2c 3'
_space_group_name_H-M_alt 'I -4 3 d'
_symmetry_space_group_name_Hall 'I -4bd 2c 3'
_symmetry_space_group_name_H-M 'I -4 3 d'
_atom_sites_solution_primary direct
_audit_creation_date 2016-10-28
_audit_creation_method
;
Olex2 1.2-beta
(compiled 2015.01.26 svn.r3150 for OlexSys, GUI svn.r4998)
;
_cell_angle_alpha 90
_cell_angle_beta 90
_cell_angle_gamma 90
_cell_formula_units_Z 12
_cell_length_a 35.901(6)
_cell_length_b 35.901(6)
_cell_length_c 35.901(6)
_cell_measurement_reflns_used 797
_cell_measurement_temperature 296(2)
_cell_measurement_theta_max 14.27
_cell_measurement_theta_min 2.54
_cell_volume 46272(13)
_computing_cell_refinement 'SAINT v7.34A (Bruker, 200?)'
_computing_data_reduction 'SAINT v7.34A (Bruker, 200?)'
_computing_molecular_graphics 'Olex2 (Dolomanov et al., 2009)'
_computing_publication_material 'Olex2 (Dolomanov et al., 2009)'
_computing_structure_refinement 'ShelXL-2014/7 (Sheldrick, 2008)'
_computing_structure_solution 'ShelXS-1997 (Sheldrick, 2008)'
_diffrn_ambient_temperature 296.15
_diffrn_measured_fraction_theta_full 0.996
_diffrn_measured_fraction_theta_max 0.996
_diffrn_measurement_device_type 'CCD area detector'
_diffrn_measurement_method 'phi and omega scans'
_diffrn_radiation_monochromator graphite
_diffrn_radiation_type MoK\a
_diffrn_radiation_wavelength 0.71073
_diffrn_reflns_av_R_equivalents 0.1665
_diffrn_reflns_av_unetI/netI 0.0599
_diffrn_reflns_Laue_measured_fraction_full 0.996
_diffrn_reflns_Laue_measured_fraction_max 0.996
_diffrn_reflns_limit_h_max 42
_diffrn_reflns_limit_h_min -38
_diffrn_reflns_limit_k_max 42
_diffrn_reflns_limit_k_min -42
_diffrn_reflns_limit_l_max 32
_diffrn_reflns_limit_l_min -42
_diffrn_reflns_number 115181
_diffrn_reflns_point_group_measured_fraction_full 0.997
_diffrn_reflns_point_group_measured_fraction_max 0.997
_diffrn_reflns_theta_full 25.096
_diffrn_reflns_theta_max 25.096
_diffrn_reflns_theta_min 1.604
_exptl_absorpt_coefficient_mu 23.830
_exptl_absorpt_correction_T_max 0.1352
_exptl_absorpt_correction_T_min 0.0574
_exptl_absorpt_correction_type multi-scan
_exptl_absorpt_process_details SADABS
_exptl_crystal_colour pink
_exptl_crystal_density_diffrn 3.597
_exptl_crystal_description block
_exptl_crystal_F_000 43456
_exptl_crystal_size_max 0.28
_exptl_crystal_size_mid 0.2
_exptl_crystal_size_min 0.14
_refine_diff_density_max 1.530
_refine_diff_density_min -2.726
_refine_diff_density_rms 0.295
_refine_ls_abs_structure_details
;
 Flack x determined using 2462 quotients [(I+)-(I-)]/[(I+)+(I-)]
 (Parsons, Flack and Wagner, Acta Cryst. B69 (2013) 249-259).
;
_refine_ls_abs_structure_Flack -0.087(14)
_refine_ls_extinction_method none
_refine_ls_goodness_of_fit_ref 1.040
_refine_ls_hydrogen_treatment undef
_refine_ls_matrix_type full
_refine_ls_number_parameters 406
_refine_ls_number_reflns 6863
_refine_ls_number_restraints 78
_refine_ls_restrained_S_all 1.039
_refine_ls_R_factor_all 0.0553
_refine_ls_R_factor_gt 0.0383
_refine_ls_shift/su_max 0.001
_refine_ls_shift/su_mean 0.000
_refine_ls_structure_factor_coef Fsqd
_refine_ls_weighting_details 'w=1/[\s^2^(Fo^2^)+(0.0559P)^2^] where P=(Fo^2^+2Fc^2^)/3'
_refine_ls_weighting_scheme calc
_refine_ls_wR_factor_gt 0.0919
_refine_ls_wR_factor_ref 0.0993
_reflns_Friedel_coverage 0.902
_reflns_Friedel_fraction_full 0.998
_reflns_Friedel_fraction_max 0.998
_reflns_number_gt 5754
_reflns_number_total 6863
_reflns_threshold_expression 'I > 2\s(I)'
_cod_data_source_file c7dt02471a5.cif
_cod_data_source_block njy1
_cod_depositor_comments
;
The following automatic conversions were performed:

'_exptl_absorpt_correction_type' value 'Multi-scan' changed to
'multi-scan' according to
/home/data/users/saulius/crontab/automatic-downloads/rss-feeds/RSC/lib/dictionaries/cif_core.dic
dictionary named 'cif_core.dic' version 2.4.2 from 2011-04-26.

Automatic conversion script
Id: cif_fix_values 4973 2017-02-22 13:04:09Z antanas 

2024-03-11
Z value and formula fixed to values more according to usual
chemical conventions.                 miguel
;
_cod_original_formula_sum 'Er12 H172 K6 Na4 O410 W87'
_cod_original_formula_weight 25061.99
_cod_original_formula_moiety '0.25(Er48 K24 Na16 O1488 W348), 38(O)'
_cod_original_formula_units_Z 4
_cod_original_cell_volume 46274(24)
_cod_database_code 7044077
_shelx_space_group_comment
;
The symmetry employed for this shelxl refinement is uniquely defined
by the following loop, which should always be used as a source of
symmetry information in preference to the above space-group names.
They are only intended as comments.
;
_shelx_estimated_absorpt_t_max 0.135
_shelx_estimated_absorpt_t_min 0.057
_olex2_refinement_description
;
1. Uiso/Uaniso restraints and constraints
Uanis(O1W) \\sim Ueq, Uanis(O4W) \\sim Ueq, Uanis(O27) \\sim Ueq, Uanis(O6)
\\sim Ueq, Uanis(O24) \\sim Ueq, Uanis(O11) \\sim Ueq: with sigma of 0.01 and
sigma for terminal atoms of 0.02
Uanis(O7W) \\sim Ueq, Uanis(O9W) \\sim Ueq, Uanis(O10W) \\sim Ueq, Uanis(O1)
\\sim Ueq, Uanis(O3) \\sim Ueq, Uanis(O20) \\sim Ueq: with sigma of 0.01 and
sigma for terminal atoms of 0.02
Uanis(O5W) \\sim Ueq: with sigma of 0.005 and sigma for terminal atoms of 0.01
2. Others
 Fixed Sof: O7W(0.5) O8W(0.5) O9W(0.16667) O10W(0.5)
;
_shelx_shelxl_version_number 2014/7
_olex2_submission_special_instructions 'No special instructions were received'

loop_
_space_group_symop_operation_xyz
'x, y, z'
'-x+1/2, -y, z+1/2'
'-x, y+1/2, -z+1/2'
'x+1/2, -y+1/2, -z'
'z, x, y'
'z+1/2, -x+1/2, -y'
'-z+1/2, -x, y+1/2'
'-z, x+1/2, -y+1/2'
'y, z, x'
'-y, z+1/2, -x+1/2'
'y+1/2, -z+1/2, -x'
'-y+1/2, -z, x+1/2'
'y+1/4, x+1/4, z+1/4'
'-y+1/4, -x+3/4, z+3/4'
'y+3/4, -x+1/4, -z+3/4'
'-y+3/4, x+3/4, -z+1/4'
'x+1/4, z+1/4, y+1/4'
'-x+3/4, z+3/4, -y+1/4'
'-x+1/4, -z+3/4, y+3/4'
'x+3/4, -z+1/4, -y+3/4'
'z+1/4, y+1/4, x+1/4'
'z+3/4, -y+1/4, -x+3/4'
'-z+3/4, y+3/4, -x+1/4'
'-z+1/4, -y+3/4, x+3/4'
'x+1/2, y+1/2, z+1/2'
'-x+1, -y+1/2, z+1'
'-x+1/2, y+1, -z+1'
'x+1, -y+1, -z+1/2'
'z+1/2, x+1/2, y+1/2'
'z+1, -x+1, -y+1/2'
'-z+1, -x+1/2, y+1'
'-z+1/2, x+1, -y+1'
'y+1/2, z+1/2, x+1/2'
'-y+1/2, z+1, -x+1'
'y+1, -z+1, -x+1/2'
'-y+1, -z+1/2, x+1'
'y+3/4, x+3/4, z+3/4'
'-y+3/4, -x+5/4, z+5/4'
'y+5/4, -x+3/4, -z+5/4'
'-y+5/4, x+5/4, -z+3/4'
'x+3/4, z+3/4, y+3/4'
'-x+5/4, z+5/4, -y+3/4'
'-x+3/4, -z+5/4, y+5/4'
'x+5/4, -z+3/4, -y+5/4'
'z+3/4, y+3/4, x+3/4'
'z+5/4, -y+3/4, -x+5/4'
'-z+5/4, y+5/4, -x+3/4'
'-z+3/4, -y+5/4, x+5/4'

loop_
_atom_site_label
_atom_site_type_symbol
_atom_site_fract_x
_atom_site_fract_y
_atom_site_fract_z
_atom_site_U_iso_or_equiv
_atom_site_adp_type
_atom_site_occupancy
_atom_site_site_symmetry_order
_atom_site_calc_flag
_atom_site_refinement_flags_posn
_atom_site_refinement_flags_adp
_atom_site_refinement_flags_occupancy
W1 W 0.5000 0.2500 0.1250 0.0099(4) Uani 1 4 d S T P
W2 W 0.54588(3) 0.15159(3) 0.06719(3) 0.0154(2) Uani 1 1 d . . .
W3 W 0.60194(3) 0.22228(3) 0.06527(3) 0.0148(2) Uani 1 1 d . . .
W4 W 0.61248(3) 0.15404(3) -0.00002(3) 0.0232(3) Uani 1 1 d . . .
W5 W 0.54891(4) 0.08797(3) 0.00417(3) 0.0290(3) Uani 1 1 d . . .
W6 W 0.53204(4) 0.15733(4) -0.05078(3) 0.0314(3) Uani 1 1 d . . .
W7 W 0.58795(4) 0.22873(4) -0.05395(3) 0.0354(3) Uani 1 1 d . . .
W8 W 0.66066(4) 0.23235(4) -0.00099(4) 0.0341(3) Uani 1 1 d . . .
Er1 Er 0.58123(4) 0.18347(4) 0.16929(4) 0.0273(3) Uani 1 1 d . . .
K1 K 0.5000 0.2500 0.0208(3) 0.034(2) Uani 1 2 d S T P
Na1 Na 0.5093(5) -0.0093(5) 0.0093(5) 0.064(9) Uani 1 3 d S T P
O1 O 0.5319(4) 0.2243(4) 0.1524(5) 0.014(4) Uani 1 1 d . U .
O2 O 0.5573(5) 0.1510(5) 0.1151(5) 0.020(4) Uani 1 1 d . . .
O3 O 0.4974(4) 0.1503(5) 0.0645(5) 0.019(4) Uani 1 1 d . U .
O4 O 0.5512(5) 0.2049(5) 0.0581(5) 0.019(4) Uani 1 1 d . . .
O5 O 0.6050(5) 0.1619(5) 0.0515(5) 0.015(4) Uani 1 1 d . . .
O6 O 0.5580(6) 0.1013(5) 0.0560(5) 0.027(5) Uani 1 1 d . U .
O7 O 0.5507(5) 0.1468(5) 0.0077(5) 0.024(4) Uani 1 1 d . . .
O8 O 0.6077(5) 0.2122(5) 0.1121(5) 0.021(4) Uani 1 1 d . . .
O9 O 0.5925(5) 0.2707(5) 0.0621(5) 0.022(4) Uani 1 1 d . . .
O10 O 0.6526(5) 0.2205(5) 0.0517(6) 0.025(4) Uani 1 1 d . . .
O11 O 0.6060(5) 0.2160(5) 0.0055(5) 0.022(4) Uani 1 1 d . U .
O12 O 0.6106(6) 0.1045(5) -0.0027(6) 0.037(6) Uani 1 1 d . . .
O13 O 0.6601(5) 0.1667(6) -0.0053(6) 0.035(5) Uani 1 1 d . . .
O14 O 0.5934(6) 0.1661(6) -0.0472(5) 0.031(5) Uani 1 1 d . . .
O15 O 0.5016(6) 0.0800(6) 0.0108(6) 0.043(6) Uani 1 1 d . . .
O16 O 0.5452(6) 0.1049(6) -0.0474(6) 0.039(6) Uani 1 1 d . . .
O17 O 0.5692(6) 0.0407(6) 0.0195(8) 0.051(7) Uani 1 1 d . . .
O18 O 0.5642(8) 0.0419(7) -0.0195(8) 0.061(7) Uani 1 1 d . . .
O19 O 0.4857(6) 0.1513(8) -0.0382(6) 0.052(7) Uani 1 1 d . . .
O20 O 0.5331(7) 0.1589(7) -0.0985(6) 0.052(7) Uani 1 1 d . U .
O21 O 0.5395(6) 0.2088(7) -0.0392(5) 0.041(6) Uani 1 1 d . . .
O22 O 0.5838(7) 0.2273(6) -0.1024(5) 0.044(6) Uani 1 1 d . . .
O23 O 0.5785(7) 0.2752(6) -0.0421(6) 0.054(7) Uani 1 1 d . . .
O24 O 0.6413(6) 0.2280(6) -0.0524(6) 0.036(5) Uani 1 1 d . U .
O25 O 0.6577(8) 0.2794(6) 0.0044(8) 0.058(7) Uani 1 1 d . . .
O26 O 0.7075(7) 0.2302(8) -0.0282(8) 0.065(8) Uani 1 1 d . . .
O27 O 0.7125(7) 0.2251(7) 0.0137(8) 0.059(7) Uani 1 1 d . U .
O1W O 0.6343(7) 0.1399(8) 0.1410(7) 0.064(7) Uani 1 1 d . U .
O2W O 0.5852(6) 0.1220(7) 0.2024(8) 0.058(7) Uani 1 1 d . . .
O3W O 0.5618(6) 0.1985(7) 0.2331(6) 0.040(6) Uani 1 1 d . . .
O4W O 0.6424(6) 0.1889(6) 0.2021(8) 0.059(8) Uani 1 1 d . U .
O5W O 0.6903(6) 0.2027(6) 0.1199(6) 0.044(6) Uani 1 1 d . U .
O6W O 0.7500 0.2913(9) 0.0000 0.083(15) Uani 1 2 d S T P
O7W O 0.4314(13) 0.1658(14) -0.0954(12) 0.048(12) Uani 0.5 1 d . U .
O8W O 0.589(2) 0.0715(13) 0.1239(13) 0.08(2) Uani 0.5 1 d . . .
O9W O 0.449(3) 0.051(3) -0.051(3) 0.16(3) Uani 0.5 3 d S TU P
O10W O 0.700(2) 0.160(2) 0.072(2) 0.13(3) Uani 0.5 1 d . U .

loop_
_atom_site_aniso_label
_atom_site_aniso_U_11
_atom_site_aniso_U_22
_atom_site_aniso_U_33
_atom_site_aniso_U_23
_atom_site_aniso_U_13
_atom_site_aniso_U_12
W1 0.0090(6) 0.0090(6) 0.0117(10) 0.000 0.000 0.000
W2 0.0158(6) 0.0157(6) 0.0147(5) -0.0051(4) 0.0018(4) 0.0005(5)
W3 0.0122(5) 0.0174(6) 0.0149(5) -0.0009(4) 0.0019(4) 0.0009(4)
W4 0.0203(6) 0.0275(7) 0.0220(6) -0.0074(5) 0.0067(5) 0.0063(5)
W5 0.0323(7) 0.0251(7) 0.0295(7) -0.0159(6) 0.0041(6) 0.0013(6)
W6 0.0330(7) 0.0446(8) 0.0167(6) -0.0152(6) -0.0007(5) 0.0118(6)
W7 0.0478(9) 0.0394(8) 0.0189(6) 0.0016(6) 0.0104(6) 0.0095(7)
W8 0.0252(7) 0.0398(8) 0.0373(8) -0.0029(6) 0.0182(6) -0.0023(6)
Er1 0.0259(7) 0.0267(7) 0.0293(8) 0.0000(6) -0.0040(6) 0.0031(6)
K1 0.027(5) 0.036(6) 0.039(6) 0.000 0.000 0.011(5)
Na1 0.064(9) 0.064(9) 0.064(9) -0.052(11) 0.052(11) -0.052(11)
O1 0.009(7) 0.013(8) 0.021(8) -0.002(7) -0.004(7) 0.005(6)
O2 0.026(11) 0.019(10) 0.015(9) -0.004(8) -0.006(8) -0.004(8)
O3 0.007(7) 0.024(8) 0.027(9) -0.012(7) -0.002(7) -0.003(7)
O4 0.006(9) 0.030(11) 0.020(10) -0.010(8) 0.003(8) -0.001(8)
O5 0.017(9) 0.012(9) 0.016(9) 0.000(7) -0.001(8) 0.009(8)
O6 0.036(10) 0.017(8) 0.027(9) -0.015(7) -0.006(8) -0.008(8)
O7 0.023(10) 0.026(11) 0.024(11) -0.015(9) -0.001(9) 0.013(9)
O8 0.022(10) 0.022(10) 0.020(10) -0.003(8) -0.013(8) -0.010(8)
O9 0.018(10) 0.013(9) 0.034(11) 0.004(8) 0.010(9) -0.001(8)
O10 0.010(9) 0.023(11) 0.041(12) 0.000(9) 0.015(9) 0.003(8)
O11 0.020(9) 0.025(9) 0.020(8) -0.004(7) 0.013(7) 0.001(7)
O12 0.036(13) 0.026(11) 0.049(14) -0.022(11) -0.003(11) 0.020(10)
O13 0.015(10) 0.040(12) 0.050(14) -0.008(11) 0.006(10) -0.003(9)
O14 0.033(12) 0.042(12) 0.018(10) 0.007(10) 0.014(9) 0.016(10)
O15 0.025(12) 0.043(13) 0.062(15) -0.040(12) 0.003(11) -0.008(11)
O16 0.043(13) 0.045(14) 0.028(12) -0.020(10) -0.013(10) 0.013(11)
O17 0.040(14) 0.019(12) 0.09(2) -0.015(13) 0.013(14) 0.014(10)
O18 0.08(2) 0.046(16) 0.052(18) -0.013(14) 0.018(15) 0.001(15)
O19 0.035(13) 0.09(2) 0.031(13) -0.021(13) -0.002(11) 0.022(13)
O20 0.066(15) 0.068(15) 0.023(11) -0.024(11) -0.001(11) 0.027(13)
O21 0.046(14) 0.068(17) 0.009(10) -0.009(11) -0.001(10) 0.022(13)
O22 0.073(17) 0.050(14) 0.011(10) 0.002(10) -0.002(11) 0.006(13)
O23 0.09(2) 0.043(15) 0.034(14) 0.010(11) 0.030(13) 0.008(14)
O24 0.032(10) 0.045(10) 0.029(9) -0.007(8) 0.015(8) 0.011(9)
O25 0.075(19) 0.039(14) 0.061(17) -0.004(13) 0.033(15) -0.010(13)
O26 0.032(14) 0.08(2) 0.08(2) -0.008(16) 0.032(14) 0.007(13)
O27 0.049(11) 0.065(12) 0.062(12) 0.000(10) 0.005(10) -0.002(10)
O1W 0.057(15) 0.076(16) 0.059(15) 0.007(13) 0.007(13) 0.039(13)
O2W 0.033(13) 0.056(16) 0.08(2) 0.040(15) 0.001(13) 0.004(12)
O3W 0.036(13) 0.066(16) 0.019(11) 0.002(11) 0.006(10) -0.006(12)
O4W 0.033(12) 0.049(14) 0.095(18) -0.016(13) -0.041(12) 0.009(11)
O5W 0.027(10) 0.059(11) 0.045(10) 0.009(9) -0.028(8) 0.011(9)
O6W 0.07(3) 0.018(18) 0.16(5) 0.000 0.05(3) 0.000
O7W 0.05(2) 0.07(2) 0.028(19) -0.034(18) -0.019(17) 0.014(19)
O8W 0.19(7) 0.02(3) 0.04(3) 0.00(2) -0.07(4) 0.00(3)
O9W 0.16(3) 0.16(3) 0.16(3) 0.012(16) -0.012(16) 0.012(16)
O10W 0.12(3) 0.13(4) 0.13(4) 0.02(3) -0.05(3) 0.03(3)

loop_
_atom_type_symbol
_atom_type_description
_atom_type_scat_dispersion_real
_atom_type_scat_dispersion_imag
_atom_type_scat_source
C C 0.0033 0.0016 'International Tables Vol C Tables 4.2.6.8 and 6.1.1.4'
H H 0.0000 0.0000 'International Tables Vol C Tables 4.2.6.8 and 6.1.1.4'
Na Na 0.0362 0.0249 'International Tables Vol C Tables 4.2.6.8 and 6.1.1.4'
O O 0.0106 0.0060 'International Tables Vol C Tables 4.2.6.8 and 6.1.1.4'
P P 0.1023 0.0942 'International Tables Vol C Tables 4.2.6.8 and 6.1.1.4'
Nb Nb -2.0727 0.6215 'International Tables Vol C Tables 4.2.6.8 and 6.1.1.4'
Er Er -0.2586 4.9576 'International Tables Vol C Tables 4.2.6.8 and 6.1.1.4'
W W -0.8490 6.8722 'International Tables Vol C Tables 4.2.6.8 and 6.1.1.4'
K K 0.2009 0.2494 'International Tables Vol C Tables 4.2.6.8 and 6.1.1.4'

loop_
_geom_angle_atom_site_label_1
_geom_angle_atom_site_label_2
_geom_angle_atom_site_label_3
_geom_angle
_geom_angle_site_symmetry_1
_geom_angle_site_symmetry_3
K1 W1 K1 180.0 39_454 .
O1 W1 K1 56.3(5) 16_545 .
O1 W1 K1 56.3(5) . 39_454
O1 W1 K1 56.3(5) 39_454 .
O1 W1 K1 123.7(5) . .
O1 W1 K1 123.7(5) 39_454 39_454
O1 W1 K1 123.7(5) 26_554 .
O1 W1 K1 123.7(5) 16_545 39_454
O1 W1 K1 56.3(5) 26_554 39_454
O1 W1 O1 108.0(5) 39_454 .
O1 W1 O1 108.0(5) 16_545 26_554
O1 W1 O1 112.5(11) 26_554 .
O1 W1 O1 112.5(11) 39_454 16_545
O1 W1 O1 108.0(5) 16_545 .
O1 W1 O1 108.0(5) 39_454 26_554
O2 W2 W5 131.8(6) . .
O2 W2 O4 98.8(8) . .
O2 W2 O5 91.5(7) . .
O2 W2 O6 98.1(8) . .
O2 W2 O7 161.2(7) . .
O3 W2 W5 88.6(6) . .
O3 W2 O2 106.6(8) . .
O3 W2 O4 96.5(8) . .
O3 W2 O5 160.3(7) . .
O3 W2 O6 101.1(8) . .
O3 W2 O7 91.3(8) . .
O4 W2 W5 125.2(5) . .
O4 W2 O5 72.7(6) . .
O4 W2 O7 84.5(7) . .
O5 W2 W5 84.7(4) . .
O6 W2 W5 33.8(6) . .
O6 W2 O4 151.0(7) . .
O6 W2 O5 83.4(7) . .
O6 W2 O7 72.3(8) . .
O7 W2 W5 40.7(5) . .
O7 W2 O5 71.6(7) . .
W8 W3 K1 105.70(13) . .
O4 W3 W8 123.8(5) . .
O4 W3 K1 36.1(5) . .
O4 W3 O5 72.8(7) . .
O4 W3 O11 84.2(7) . .
O5 W3 W8 85.0(4) . .
O5 W3 K1 101.1(4) . .
O8 W3 W8 131.8(6) . .
O8 W3 K1 122.2(6) . .
O8 W3 O4 100.0(8) . .
O8 W3 O5 90.3(7) . .
O8 W3 O9 106.9(9) . .
O8 W3 O10 97.4(9) . .
O8 W3 O11 158.9(8) . .
O9 W3 W8 88.1(6) . .
O9 W3 K1 64.4(6) . .
O9 W3 O4 97.2(8) . .
O9 W3 O5 161.6(7) . .
O9 W3 O10 101.6(8) . .
O9 W3 O11 92.9(7) . .
O10 W3 W8 34.4(6) . .
O10 W3 K1 140.0(6) . .
O10 W3 O4 149.3(8) . .
O10 W3 O5 82.1(7) . .
O10 W3 O11 71.0(8) . .
O11 W3 W8 39.6(5) . .
O11 W3 K1 72.6(5) . .
O11 W3 O5 71.0(6) . .
O5 W4 O7 75.9(7) . .
O5 W4 O11 75.6(7) . .
O11 W4 O7 90.1(7) . .
O12 W4 O5 101.3(9) . .
O12 W4 O7 81.7(8) . .
O12 W4 O11 171.7(8) . .
O12 W4 O14 99.8(10) . .
O13 W4 O5 101.8(9) . .
O13 W4 O7 171.8(8) . .
O13 W4 O11 81.7(8) . .
O13 W4 O12 106.5(9) . .
O13 W4 O14 101.3(9) . .
O14 W4 O5 142.7(7) . .
O14 W4 O7 77.2(8) . .
O14 W4 O11 79.2(8) . .
W2 W5 W6 82.88(4) . .
O6 W5 W2 32.8(6) . .
O6 W5 W6 115.1(6) . .
O6 W5 O7 72.0(7) . .
O6 W5 O12 82.9(8) . .
O6 W5 O16 147.1(8) . .
O7 W5 W2 41.4(5) . .
O7 W5 W6 43.5(5) . .
O7 W5 O12 73.8(7) . .
O12 W5 W2 85.7(5) . .
O12 W5 W6 85.3(5) . .
O15 W5 W2 89.2(6) . .
O15 W5 W6 91.6(8) . .
O15 W5 O6 94.2(9) . .
O15 W5 O7 100.7(9) . .
O15 W5 O12 174.3(8) . .
O15 W5 O16 96.6(10) . .
O15 W5 O17 100.7(10) . .
O15 W5 O18 101.3(11) . .
O16 W5 W2 116.3(6) . .
O16 W5 W6 33.9(6) . .
O16 W5 O7 75.5(8) . .
O16 W5 O12 83.4(9) . .
O17 W5 W2 116.0(8) . .
O17 W5 W6 157.3(8) . .
O17 W5 O6 83.2(10) . .
O17 W5 O7 148.2(9) . .
O17 W5 O12 83.9(8) . .
O17 W5 O16 124.7(10) . .
O17 W5 O18 42.8(10) . .
O18 W5 W2 157.4(9) . .
O18 W5 W6 116.3(8) . .
O18 W5 O6 125.5(10) . .
O18 W5 O7 150.4(9) . .
O18 W5 O12 84.3(9) . .
O18 W5 O16 82.5(10) . .
O7 W6 W5 40.6(5) . .
O14 W6 W5 83.6(5) . .
O14 W6 O7 70.9(7) . .
O16 W6 W5 34.1(6) . .
O16 W6 O7 72.9(7) . .
O16 W6 O14 83.9(9) . .
O19 W6 W5 85.6(9) . .
O19 W6 O7 91.2(9) . .
O19 W6 O14 161.5(8) . .
O19 W6 O16 95.4(11) . .
O19 W6 O21 101.5(11) . .
O20 W6 W5 129.1(8) . .
O20 W6 O7 159.6(9) . .
O20 W6 O14 91.8(9) . .
O20 W6 O16 95.0(10) . .
O20 W6 O19 106.6(11) . .
O20 W6 O21 100.5(10) . .
O21 W6 W5 125.8(6) . .
O21 W6 O7 85.3(8) . .
O21 W6 O14 73.2(8) . .
O21 W6 O16 152.6(9) . .
O11 W7 W8 39.4(5) . .
O14 W7 W8 84.7(5) . .
O14 W7 O11 71.1(6) . .
O21 W7 W8 125.1(6) . .
O21 W7 O11 85.8(7) . .
O21 W7 O14 71.6(8) . .
O22 W7 W8 131.0(8) . .
O22 W7 O11 162.1(9) . .
O22 W7 O14 94.8(9) . .
O22 W7 O21 100.5(10) . .
O22 W7 O23 104.7(10) . .
O22 W7 O24 96.6(10) . .
O23 W7 W8 88.6(9) . .
O23 W7 O11 91.1(9) . .
O23 W7 O14 158.8(8) . .
O23 W7 O21 96.3(11) . .
O23 W7 O24 101.5(11) . .
O24 W7 W8 34.5(6) . .
O24 W7 O11 71.7(8) . .
O24 W7 O14 84.1(8) . .
O24 W7 O21 151.3(9) . .
W3 W8 W7 84.30(4) . .
O10 W8 W3 32.9(5) . .
O10 W8 W7 116.1(5) . .
O10 W8 O11 71.8(7) . .
O10 W8 O13 81.1(7) . .
O10 W8 O24 146.3(8) . .
O11 W8 W3 42.0(5) . .
O11 W8 W7 44.5(5) . .
O11 W8 O13 73.4(7) . .
O13 W8 W3 86.0(5) . .
O13 W8 W7 85.0(5) . .
O24 W8 W3 117.0(6) . .
O24 W8 W7 33.3(5) . .
O24 W8 O11 75.5(8) . .
O24 W8 O13 81.8(8) . .
O25 W8 W3 89.2(8) . .
O25 W8 W7 93.2(10) . .
O25 W8 O10 95.6(11) . .
O25 W8 O11 102.1(10) . .
O25 W8 O13 175.1(9) . .
O25 W8 O24 99.3(12) . .
O25 W8 O26 98.6(12) . .
O25 W8 O27 99.3(13) . .
O26 W8 W3 159.8(9) . .
O26 W8 W7 113.6(9) . .
O26 W8 O10 127.1(10) . .
O26 W8 O11 150.2(10) . .
O26 W8 O13 86.3(10) . .
O26 W8 O24 80.3(10) . .
O26 W8 O27 46.1(11) . .
O27 W8 W3 114.4(8) . .
O27 W8 W7 157.5(8) . .
O27 W8 O10 81.4(10) . .
O27 W8 O11 147.1(9) . .
O27 W8 O13 83.9(9) . .
O27 W8 O24 125.2(10) . .
O1 Er1 K1 44.5(4) . 39_454
O1 Er1 O2 80.1(6) . .
O1 Er1 O3 71.7(6) . 16_545
O1 Er1 O8 79.5(6) . .
O1 Er1 O9 69.2(6) . 39_454
O1 Er1 O1W 142.8(7) . .
O1 Er1 O2W 134.8(7) . .
O1 Er1 O3W 83.8(7) . .
O1 Er1 O4W 136.6(7) . .
O2 Er1 K1 115.1(4) . 39_454
O2 Er1 O3 137.3(6) . 16_545
O2 Er1 O8 70.9(6) . .
O2 Er1 O9 74.0(6) . 39_454
O2 Er1 O1W 70.4(7) . .
O2 Er1 O2W 88.7(8) . .
O2 Er1 O3W 138.9(7) . .
O2 Er1 O4W 136.6(7) . .
O3 Er1 K1 63.2(4) 16_545 39_454
O3 Er1 O8 72.9(6) 16_545 .
O3 Er1 O1W 116.4(8) 16_545 .
O3 Er1 O2W 133.9(8) 16_545 .
O3 Er1 O4W 65.1(7) 16_545 .
O8 Er1 K1 116.0(4) . 39_454
O8 Er1 O1W 69.8(7) . .
O8 Er1 O2W 137.2(7) . .
O8 Er1 O4W 91.2(8) . .
O9 Er1 K1 58.6(4) 39_454 39_454
O9 Er1 O3 121.8(6) 39_454 16_545
O9 Er1 O8 136.1(6) 39_454 .
O9 Er1 O1W 120.9(8) 39_454 .
O9 Er1 O2W 65.7(7) 39_454 .
O9 Er1 O3W 65.0(7) 39_454 .
O9 Er1 O4W 132.7(8) 39_454 .
O1W Er1 K1 172.7(6) . 39_454
O2W Er1 K1 106.7(6) . 39_454
O2W Er1 O1W 67.9(8) . .
O3W Er1 K1 39.3(5) . 39_454
O3W Er1 O3 69.5(7) . 16_545
O3W Er1 O8 142.0(7) . .
O3W Er1 O1W 133.4(8) . .
O3W Er1 O2W 76.6(9) . .
O3W Er1 O4W 78.0(8) . .
O4W Er1 K1 108.2(6) . 39_454
O4W Er1 O1W 66.3(8) . .
O4W Er1 O2W 78.2(8) . .
W1 K1 W3 67.19(13) . 26_554
W1 K1 W3 67.19(13) . .
W1 K1 Er1 60.31(12) . 16_545
W3 K1 W3 134.4(3) . 26_554
W3 K1 Er1 97.76(14) 26_554 16_545
W3 K1 Er1 58.73(7) . 16_545
O1 K1 W1 28.1(3) 16_545 .
O1 K1 W1 28.1(3) 39_454 .
O1 K1 W3 80.4(3) 39_454 .
O1 K1 W3 58.9(3) 39_454 26_554
O1 K1 W3 80.4(3) 16_545 26_554
O1 K1 W3 58.9(3) 16_545 .
O1 K1 Er1 32.2(3) 16_545 16_545
O1 K1 Er1 88.4(3) 39_454 16_545
O1 K1 O1 56.2(6) 16_545 39_454
O4 K1 W1 61.3(4) . .
O4 K1 W1 61.3(4) 26_554 .
O4 K1 W3 122.7(4) 26_554 .
O4 K1 W3 24.2(4) . .
O4 K1 W3 122.7(4) . 26_554
O4 K1 W3 24.2(4) 26_554 26_554
O4 K1 Er1 74.6(4) 26_554 16_545
O4 K1 Er1 77.9(4) . 16_545
O4 K1 O1 66.1(5) . 16_545
O4 K1 O1 66.1(5) 26_554 39_454
O4 K1 O1 63.8(5) . 39_454
O4 K1 O1 63.8(5) 26_554 16_545
O4 K1 O4 122.7(8) 26_554 .
O4 K1 O21 75.3(5) . .
O4 K1 O21 161.8(6) 26_554 .
O4 K1 O21 75.3(5) 26_554 26_554
O4 K1 O21 161.8(6) . 26_554
O4 K1 O3W 92.7(6) . 16_545
O4 K1 O3W 92.7(6) 26_554 39_454
O4 K1 O3W 89.9(6) . 39_454
O4 K1 O3W 89.9(6) 26_554 16_545
O21 K1 W1 136.5(4) 26_554 .
O21 K1 W1 136.5(4) . .
O21 K1 W3 74.7(4) . .
O21 K1 W3 74.7(4) 26_554 26_554
O21 K1 W3 145.6(5) . 26_554
O21 K1 W3 145.6(5) 26_554 .
O21 K1 Er1 115.5(5) . 16_545
O21 K1 Er1 106.7(5) 26_554 16_545
O21 K1 O1 126.8(5) 26_554 16_545
O21 K1 O1 126.8(5) . 39_454
O21 K1 O1 132.9(5) 26_554 39_454
O21 K1 O1 132.9(5) . 16_545
O21 K1 O21 87.1(8) 26_554 .
O3W K1 W1 92.8(4) 16_545 .
O3W K1 W1 92.8(4) 39_454 .
O3W K1 W3 68.7(4) 16_545 .
O3W K1 W3 68.7(4) 39_454 26_554
O3W K1 W3 113.7(4) 16_545 26_554
O3W K1 W3 113.7(4) 39_454 .
O3W K1 Er1 153.1(5) 39_454 16_545
O3W K1 Er1 32.5(4) 16_545 16_545
O3W K1 O1 64.7(5) 39_454 39_454
O3W K1 O1 64.7(5) 16_545 16_545
O3W K1 O1 120.9(6) 16_545 39_454
O3W K1 O1 120.9(6) 39_454 16_545
O3W K1 O21 92.4(6) 16_545 .
O3W K1 O21 92.4(6) 39_454 26_554
O3W K1 O21 83.6(7) 16_545 26_554
O3W K1 O21 83.6(7) 39_454 .
O3W K1 O3W 174.4(9) 39_454 16_545
O17 Na1 O17 117.9(4) 12_554 .
O17 Na1 O17 117.9(4) 6 .
O17 Na1 O17 117.9(4) 6 12_554
O17 Na1 O18 99.8(6) 12_554 6
O17 Na1 O18 142.0(6) 6 12_554
O17 Na1 O18 28.6(7) 12_554 12_554
O17 Na1 O18 142.0(6) 12_554 .
O17 Na1 O18 28.6(7) 6 6
O17 Na1 O18 28.6(7) . .
O17 Na1 O18 142.0(6) . 6
O17 Na1 O18 99.8(6) 6 .
O17 Na1 O18 99.8(6) . 12_554
O18 Na1 O18 116.8(5) 6 .
O18 Na1 O18 116.8(5) 12_554 .
O18 Na1 O18 116.8(5) 6 12_554
W1 O1 Er1 161.0(9) . .
W1 O1 K1 95.6(6) . 39_454
Er1 O1 K1 103.3(6) . 39_454
W2 O2 Er1 148.9(10) . .
W2 O3 Er1 155.7(9) . 39_454
W2 O4 K1 125.8(7) . .
W3 O4 W2 112.6(8) . .
W3 O4 K1 119.6(8) . .
W2 O5 W3 93.4(6) . .
W4 O5 W2 111.0(8) . .
W4 O5 W3 111.7(8) . .
W2 O6 W5 113.4(10) . .
W2 O7 W4 101.1(7) . .
W2 O7 W6 153.5(9) . .
W5 O7 W2 97.9(8) . .
W5 O7 W4 97.9(7) . .
W5 O7 W6 95.9(7) . .
W6 O7 W4 99.2(7) . .
W3 O8 Er1 147.4(9) . .
W3 O9 Er1 157.1(10) . 16_545
W3 O10 W8 112.6(10) . .
W3 O11 W4 101.5(7) . .
W3 O11 W7 152.9(9) . .
W4 O11 W7 98.4(7) . .
W8 O11 W3 98.4(8) . .
W8 O11 W4 100.0(7) . .
W8 O11 W7 96.1(7) . .
W4 O12 W5 106.6(8) . .
W4 O13 W8 104.9(9) . .
W4 O14 W6 112.4(9) . .
W4 O14 W7 110.9(10) . .
W6 O14 W7 92.9(7) . .
W6 O16 W5 112.1(10) . .
W5 O17 Na1 103.6(11) . .
O18 O17 W5 69.0(16) . .
O18 O17 Na1 78.1(16) . .
W5 O18 Na1 101.2(11) . .
O17 O18 W5 68.3(13) . .
O17 O18 Na1 73.3(15) . .
W6 O21 W7 114.8(10) . .
W6 O21 K1 124.8(10) . .
W7 O21 K1 116.0(10) . .
W7 O24 W8 112.2(9) . .
O27 O26 W8 67.1(13) . .
O26 O27 W8 66.8(14) . .
Er1 O3W K1 108.3(8) . 39_454

loop_
_geom_bond_atom_site_label_1
_geom_bond_atom_site_label_2
_geom_bond_distance
_geom_bond_site_symmetry_2
W1 K1 3.739(10) .
W1 K1 3.739(10) 39_454
W1 O1 1.770(16) 26_554
W1 O1 1.770(16) .
W1 O1 1.770(16) 39_454
W1 O1 1.770(16) 16_545
W2 W5 3.2169(16) .
W2 O2 1.767(17) .
W2 O3 1.743(16) .
W2 O4 1.951(18) .
W2 O5 2.226(17) .
W2 O6 1.899(18) .
W2 O7 2.149(18) .
W3 W8 3.1990(17) .
W3 K1 4.114(4) .
W3 O4 1.944(16) .
W3 O5 2.226(16) .
W3 O8 1.731(18) .
W3 O9 1.776(17) .
W3 O10 1.885(17) .
W3 O11 2.162(18) .
W4 O5 1.891(17) .
W4 O7 2.250(19) .
W4 O11 2.245(17) .
W4 O12 1.784(19) .
W4 O13 1.778(19) .
W4 O14 1.877(19) .
W5 W6 3.234(2) .
W5 O6 1.950(18) .
W5 O7 2.117(18) .
W5 O12 2.31(2) .
W5 O15 1.74(2) .
W5 O16 1.95(2) .
W5 O17 1.93(2) .
W5 O18 1.94(2) .
W6 O7 2.237(19) .
W6 O14 2.23(2) .
W6 O16 1.94(2) .
W6 O19 1.74(2) .
W6 O20 1.72(2) .
W6 O21 1.91(2) .
W7 W8 3.232(2) .
W7 O11 2.278(19) .
W7 O14 2.27(2) .
W7 O21 1.95(2) .
W7 O22 1.745(19) .
W7 O23 1.75(2) .
W7 O24 1.92(2) .
W8 O10 1.960(19) .
W8 O11 2.063(18) .
W8 O13 2.36(2) .
W8 O24 1.98(2) .
W8 O25 1.70(2) .
W8 O26 1.95(2) .
W8 O27 1.95(3) .
Er1 K1 4.339(5) 39_454
Er1 O1 2.377(16) .
Er1 O2 2.427(17) .
Er1 O3 2.460(17) 16_545
Er1 O8 2.488(18) .
Er1 O9 2.456(17) 39_454
Er1 O1W 2.67(2) .
Er1 O2W 2.51(2) .
Er1 O3W 2.45(2) .
Er1 O4W 2.50(2) .
K1 W3 4.114(4) 26_554
K1 Er1 4.339(5) 16_545
K1 O1 3.125(19) 16_545
K1 O1 3.125(19) 39_454
K1 O4 2.790(18) 26_554
K1 O4 2.790(18) .
K1 O21 2.97(2) .
K1 O21 2.97(2) 26_554
K1 O3W 2.89(2) 16_545
K1 O3W 2.89(2) 39_454
Na1 O17 2.82(2) 6
Na1 O17 2.82(2) .
Na1 O17 2.82(2) 12_554
Na1 O18 2.89(3) 6
Na1 O18 2.89(3) .
Na1 O18 2.89(3) 12_554
O1 K1 3.125(19) 39_454
O3 Er1 2.460(17) 39_454
O9 Er1 2.456(17) 16_545
O17 O18 1.41(3) .
O26 O27 1.53(4) .
O3W K1 2.89(2) 39_454
